data_7032915
loop_
_publ_author_name
'Han, Song-De'
'Miao, Xiao-Hong'
'Liu, Sui-Jun'
'Bu, Xian-He'

_publ_section_title
;
 A series of cobalt and nickel clusters based on thiol-containing ligands
 accompanied by in situ ligand formation.
;
_journal_issue 2
_journal_name_full 'Dalton transactions (Cambridge, England : 2003)'
_journal_page_first 560
_journal_page_last 567
_journal_paper_doi 10.1039/c4dt03109a
_journal_volume 44
_journal_year 2015
_chemical_formula_sum 'C52 H32 N8 Ni4 S8'
_chemical_formula_weight 1260.18
_chemical_name_systematic
; 
 ? 
;
_space_group_IT_number 14
_symmetry_cell_setting monoclinic
_symmetry_space_group_name_Hall '-P 2ybc'
_symmetry_space_group_name_H-M 'P 1 21/c 1'
_atom_sites_solution_hydrogens geom
_atom_sites_solution_primary direct
_atom_sites_solution_secondary difmap
_audit_creation_method SHELXL-97
_cell_angle_alpha 90.00
_cell_angle_beta 120.22(2)
_cell_angle_gamma 90.00
_cell_formula_units_Z 4
_cell_length_a 13.969(3)
_cell_length_b 25.511(5)
_cell_length_c 15.810(7)
_cell_measurement_temperature 293(2)
_cell_volume 4868(3)
_computing_cell_refinement PROCESS-AUTO
_computing_data_collection PROCESS-AUTO
_computing_data_reduction CrystalStructure
_computing_publication_material 'CrystalStructure 3.7.0'
_computing_structure_refinement SHELXL
_computing_structure_solution DirectMethod
_diffrn_ambient_temperature 293(2)
_diffrn_measured_fraction_theta_full 0.998
_diffrn_measured_fraction_theta_max 0.998
_diffrn_measurement_device_type SCX-MINI
_diffrn_radiation_monochromator graphite
_diffrn_radiation_source 'fine-focus sealed tube'
_diffrn_radiation_type MoK\a
_diffrn_radiation_wavelength 0.71073
_diffrn_reflns_av_R_equivalents 0.1634
_diffrn_reflns_av_sigmaI/netI 0.1593
_diffrn_reflns_limit_h_max 18
_diffrn_reflns_limit_h_min -18
_diffrn_reflns_limit_k_max 33
_diffrn_reflns_limit_k_min -33
_diffrn_reflns_limit_l_max 20
_diffrn_reflns_limit_l_min -20
_diffrn_reflns_number 47568
_diffrn_reflns_theta_full 27.48
_diffrn_reflns_theta_max 27.48
_diffrn_reflns_theta_min 3.03
_exptl_absorpt_coefficient_mu 1.915
_exptl_absorpt_correction_T_max 0.826
_exptl_absorpt_correction_T_min 0.729
_exptl_absorpt_correction_type multi-scan
_exptl_crystal_colour brown
_exptl_crystal_density_diffrn 1.719
_exptl_crystal_density_method 'not measured'
_exptl_crystal_description prism
_exptl_crystal_F_000 2560
_exptl_crystal_size_max 0.17
_exptl_crystal_size_mid 0.15
_exptl_crystal_size_min 0.10
_refine_diff_density_max 0.567
_refine_diff_density_min -0.525
_refine_diff_density_rms 0.113
_refine_ls_extinction_method none
_refine_ls_goodness_of_fit_ref 1.074
_refine_ls_hydrogen_treatment constr
_refine_ls_matrix_type full
_refine_ls_number_parameters 649
_refine_ls_number_reflns 11150
_refine_ls_number_restraints 0
_refine_ls_restrained_S_all 1.074
_refine_ls_R_factor_all 0.1845
_refine_ls_R_factor_gt 0.0875
_refine_ls_shift/su_max 0.003
_refine_ls_shift/su_mean 0.000
_refine_ls_structure_factor_coef Fsqd
_refine_ls_weighting_details 'calc w=1/[\s^2^(Fo^2^)+(0.0330P)^2^+2.4059P] where P=(Fo^2^+2Fc^2^)/3'
_refine_ls_weighting_scheme calc
_refine_ls_wR_factor_gt 0.1106
_refine_ls_wR_factor_ref 0.1329
_reflns_number_gt 5884
_reflns_number_total 11150
_reflns_threshold_expression >2sigma(I)
_cod_data_source_file c4dt03109a2.cif
_cod_data_source_block 4
_cod_depositor_comments
;
The following automatic conversions were performed:

'_exptl_absorpt_correction_type' value 'Multi-scan' changed to
'multi-scan' according to
/usr/data/users/saulius/crontab/automatic-downloads/rss-feeds/RSC/lib/dictionaries/cif_core.dic
dictionary named 'cif_core.dic' version 2.4.2 from 2011-04-26.

Automatic conversion script
Id: cif_fix_values 2827 2014-09-09 07:05:25Z andrius 

 Adding full bibliography for 7032912--7032919.cif.
;
_cod_original_sg_symbol_H-M 'P 21/c'
_cod_database_code 7032915

loop_
_symmetry_equiv_pos_as_xyz
'x, y, z'
'-x, y+1/2, -z+1/2'
'-x, -y, -z'
'x, -y-1/2, z-1/2'

loop_
_atom_site_label
_atom_site_type_symbol
_atom_site_fract_x
_atom_site_fract_y
_atom_site_fract_z
_atom_site_U_iso_or_equiv
_atom_site_adp_type
_atom_site_occupancy
_atom_site_symmetry_multiplicity
_atom_site_calc_flag
_atom_site_refinement_flags
Ni1 Ni 0.33099(6) 0.17360(3) -0.08134(6) 0.0309(2) Uani 1 1 d .
Ni4 Ni 0.35078(6) 0.22696(3) 0.09016(6) 0.0311(2) Uani 1 1 d .
Ni2 Ni 0.28905(7) 0.07817(3) -0.00609(6) 0.0316(2) Uani 1 1 d .
Ni3 Ni 0.27055(6) 0.13602(3) 0.14207(6) 0.0313(2) Uani 1 1 d .
S6 S 0.31031(14) 0.05086(6) 0.13025(13) 0.0369(4) Uani 1 1 d .
S7 S 0.42935(14) 0.24338(6) 0.00606(12) 0.0352(4) Uani 1 1 d .
S5 S 0.25097(13) 0.10281(6) -0.15757(12) 0.0360(4) Uani 1 1 d .
S2 S -0.05822(14) 0.07141(7) -0.07823(14) 0.0455(5) Uani 1 1 d .
S8 S 0.25329(13) 0.21641(6) 0.16911(12) 0.0344(4) Uani 1 1 d .
S4 S 0.60543(15) 0.17031(7) 0.38486(13) 0.0463(5) Uani 1 1 d .
S1 S 0.08190(15) 0.29977(7) -0.17470(13) 0.0469(5) Uani 1 1 d .
S3 S 0.58908(16) 0.05697(7) -0.01250(15) 0.0494(5) Uani 1 1 d .
N1 N 0.2367(4) 0.26823(19) -0.0069(4) 0.0326(13) Uani 1 1 d .
N3 N 0.4601(4) 0.13670(18) -0.0581(4) 0.0295(12) Uani 1 1 d .
N6 N 0.4463(4) 0.08096(19) 0.0529(4) 0.0325(13) Uani 1 1 d .
N4 N 0.4059(4) 0.14318(18) 0.2591(4) 0.0313(13) Uani 1 1 d .
N8 N 0.4853(4) 0.19175(19) 0.1850(4) 0.0316(13) Uani 1 1 d .
N7 N 0.1213(4) 0.13747(19) 0.0326(4) 0.0312(13) Uani 1 1 d .
N5 N 0.1863(4) 0.20318(19) -0.1268(4) 0.0320(13) Uani 1 1 d .
C7 C 0.0769(5) 0.0968(2) -0.0287(5) 0.0321(16) Uani 1 1 d .
C51 C 0.6494(5) 0.2271(3) 0.0708(5) 0.0415(18) Uani 1 1 d .
H51 H 0.6365 0.2434 0.0133 0.050 Uiso 1 1 calc R
C34 C 0.5099(6) 0.0589(2) 0.1464(5) 0.0369(17) Uani 1 1 d .
C27 C 0.5138(5) 0.1419(2) -0.1106(5) 0.0324(16) Uani 1 1 d .
N2 N 0.1398(4) 0.06554(19) -0.0494(4) 0.0320(13) Uani 1 1 d .
C33 C 0.4913(5) 0.0950(2) -0.0011(5) 0.0307(16) Uani 1 1 d .
C45 C 0.5286(5) 0.1379(2) 0.4273(5) 0.0333(16) Uani 1 1 d .
C50 C 0.7534(6) 0.2095(3) 0.1366(6) 0.050(2) Uani 1 1 d .
H50 H 0.8118 0.2141 0.1248 0.060 Uiso 1 1 calc R
C10 C -0.0570(6) 0.1890(3) -0.0424(5) 0.048(2) Uani 1 1 d .
H10 H -0.0962 0.1625 -0.0869 0.058 Uiso 1 1 calc R
C40 C 0.4228(5) 0.1273(2) 0.3501(5) 0.0321(16) Uani 1 1 d .
C39 C 0.4546(6) 0.0435(2) 0.1950(5) 0.0374(17) Uani 1 1 d .
C14 C 0.2148(5) 0.3199(2) 0.0077(5) 0.0330(16) Uani 1 1 d .
C9 C 0.0563(5) 0.1820(2) 0.0247(5) 0.0329(16) Uani 1 1 d .
C6 C -0.0234(6) 0.0168(2) -0.1226(5) 0.0414(18) Uani 1 1 d .
C8 C 0.1113(5) 0.2239(2) 0.0856(4) 0.0313(16) Uani 1 1 d .
C32 C 0.5890(5) 0.1022(3) -0.0950(5) 0.0381(17) Uani 1 1 d .
C25 C -0.1001(6) 0.1574(3) -0.3013(5) 0.056(2) Uani 1 1 d .
H25 H -0.1732 0.1684 -0.3276 0.067 Uiso 1 1 calc R
C46 C 0.4913(5) 0.1681(2) 0.2642(5) 0.0315(16) Uani 1 1 d .
C1 C 0.0862(5) 0.0203(2) -0.0980(5) 0.0338(16) Uani 1 1 d .
C48 C 0.6849(5) 0.1778(3) 0.2383(5) 0.0428(18) Uani 1 1 d .
H48 H 0.6984 0.1602 0.2947 0.051 Uiso 1 1 calc R
C21 C 0.0930(5) 0.1746(3) -0.1945(5) 0.0352(17) Uani 1 1 d .
C13 C 0.0564(6) 0.2692(3) 0.0839(5) 0.0469(19) Uani 1 1 d .
H13 H 0.0951 0.2963 0.1272 0.056 Uiso 1 1 calc R
C17 C 0.1399(7) 0.4184(3) 0.0158(6) 0.064(2) Uani 1 1 d .
H17 H 0.1149 0.4515 0.0202 0.077 Uiso 1 1 calc R
C22 C 0.1130(5) 0.1252(2) -0.2199(5) 0.0349(16) Uani 1 1 d .
C16 C 0.2265(7) 0.3957(3) 0.0971(6) 0.054(2) Uani 1 1 d .
H16 H 0.2594 0.4140 0.1560 0.065 Uiso 1 1 calc R
C29 C 0.5650(6) 0.1817(3) -0.2172(5) 0.049(2) Uani 1 1 d .
H29 H 0.5570 0.2088 -0.2597 0.058 Uiso 1 1 calc R
C35 C 0.6254(6) 0.0547(3) 0.1994(5) 0.049(2) Uani 1 1 d .
H35 H 0.6663 0.0665 0.1715 0.058 Uiso 1 1 calc R
C18 C 0.0902(6) 0.3922(3) -0.0721(6) 0.057(2) Uani 1 1 d .
H18 H 0.0316 0.4073 -0.1276 0.069 Uiso 1 1 calc R
C26 C -0.0176(6) 0.1891(3) -0.2351(5) 0.0459(19) Uani 1 1 d .
H26 H -0.0354 0.2206 -0.2170 0.055 Uiso 1 1 calc R
C5 C -0.0876(6) -0.0259(3) -0.1712(6) 0.058(2) Uani 1 1 d .
H5 H -0.1621 -0.0274 -0.1897 0.070 Uiso 1 1 calc R
C47 C 0.5790(5) 0.1964(2) 0.1744(5) 0.0308(16) Uani 1 1 d .
C52 C 0.5632(5) 0.2208(2) 0.0896(5) 0.0343(16) Uani 1 1 d .
C20 C 0.1748(5) 0.2513(3) -0.0971(5) 0.0345(17) Uani 1 1 d .
C30 C 0.6396(6) 0.1425(3) -0.2003(5) 0.052(2) Uani 1 1 d .
H30 H 0.6816 0.1436 -0.2309 0.063 Uiso 1 1 calc R
C28 C 0.5017(5) 0.1821(3) -0.1733(5) 0.0399(18) Uani 1 1 d .
H28 H 0.4515 0.2090 -0.1857 0.048 Uiso 1 1 calc R
C49 C 0.7701(6) 0.1851(3) 0.2199(5) 0.050(2) Uani 1 1 d .
H49 H 0.8407 0.1731 0.2651 0.060 Uiso 1 1 calc R
C2 C 0.1341(5) -0.0194(3) -0.1222(5) 0.0453(19) Uani 1 1 d .
H2 H 0.2068 -0.0165 -0.1087 0.054 Uiso 1 1 calc R
C31 C 0.6532(6) 0.1013(3) -0.1378(5) 0.052(2) Uani 1 1 d .
H31 H 0.7034 0.0744 -0.1257 0.062 Uiso 1 1 calc R
C19 C 0.1290(6) 0.3429(3) -0.0763(5) 0.0415(18) Uani 1 1 d .
C24 C -0.0798(6) 0.1102(3) -0.3306(6) 0.062(2) Uani 1 1 d .
H24 H -0.1373 0.0899 -0.3777 0.075 Uiso 1 1 calc R
C38 C 0.5092(6) 0.0225(3) 0.2878(6) 0.052(2) Uani 1 1 d .
H38 H 0.4694 0.0113 0.3171 0.063 Uiso 1 1 calc R
C15 C 0.2659(6) 0.3467(3) 0.0943(5) 0.0460(19) Uani 1 1 d .
H15 H 0.3257 0.3323 0.1497 0.055 Uiso 1 1 calc R
C23 C 0.0297(6) 0.0937(3) -0.2875(5) 0.048(2) Uani 1 1 d .
H23 H 0.0466 0.0615 -0.3044 0.058 Uiso 1 1 calc R
C12 C -0.0552(6) 0.2747(3) 0.0186(6) 0.056(2) Uani 1 1 d .
H12 H -0.0924 0.3053 0.0167 0.068 Uiso 1 1 calc R
C37 C 0.6232(7) 0.0181(3) 0.3374(6) 0.059(2) Uani 1 1 d .
H37 H 0.6612 0.0047 0.4008 0.071 Uiso 1 1 calc R
C3 C 0.0723(6) -0.0638(3) -0.1670(6) 0.062(2) Uani 1 1 d .
H3 H 0.1049 -0.0919 -0.1805 0.074 Uiso 1 1 calc R
C11 C -0.1103(6) 0.2335(3) -0.0439(6) 0.057(2) Uani 1 1 d .
H11 H -0.1859 0.2364 -0.0879 0.068 Uiso 1 1 calc R
C4 C -0.0368(7) -0.0665(3) -0.1916(6) 0.064(2) Uani 1 1 d .
H4 H -0.0776 -0.0964 -0.2228 0.076 Uiso 1 1 calc R
C36 C 0.6793(6) 0.0337(3) 0.2913(6) 0.060(2) Uani 1 1 d .
H36 H 0.7559 0.0300 0.3234 0.072 Uiso 1 1 calc R
C41 C 0.3469(6) 0.1022(3) 0.3675(5) 0.0459(19) Uani 1 1 d .
H41 H 0.2756 0.0952 0.3166 0.055 Uiso 1 1 calc R
C43 C 0.4826(7) 0.0975(3) 0.5368(6) 0.058(2) Uani 1 1 d .
H43 H 0.5022 0.0866 0.5996 0.070 Uiso 1 1 calc R
C42 C 0.3788(6) 0.0878(3) 0.4615(6) 0.055(2) Uani 1 1 d .
H42 H 0.3281 0.0710 0.4740 0.065 Uiso 1 1 calc R
C44 C 0.5598(6) 0.1234(3) 0.5215(5) 0.054(2) Uani 1 1 d .
H44 H 0.6304 0.1307 0.5733 0.065 Uiso 1 1 calc R

loop_
_atom_site_aniso_label
_atom_site_aniso_U_11
_atom_site_aniso_U_22
_atom_site_aniso_U_33
_atom_site_aniso_U_23
_atom_site_aniso_U_13
_atom_site_aniso_U_12
Ni1 0.0250(5) 0.0322(5) 0.0330(5) 0.0009(4) 0.0129(4) 0.0018(4)
Ni4 0.0276(5) 0.0321(5) 0.0304(5) 0.0018(4) 0.0122(4) 0.0014(4)
Ni2 0.0237(5) 0.0338(5) 0.0360(5) -0.0007(4) 0.0140(4) -0.0017(4)
Ni3 0.0271(5) 0.0327(5) 0.0309(5) -0.0009(4) 0.0123(4) -0.0019(4)
S6 0.0337(11) 0.0355(10) 0.0419(12) 0.0034(8) 0.0193(9) 0.0011(8)
S7 0.0317(10) 0.0353(10) 0.0353(11) 0.0031(8) 0.0145(9) -0.0016(8)
S5 0.0301(10) 0.0389(10) 0.0361(11) -0.0031(8) 0.0144(9) -0.0012(8)
S2 0.0277(10) 0.0527(12) 0.0586(14) -0.0152(10) 0.0236(10) -0.0088(9)
S8 0.0331(11) 0.0349(10) 0.0338(11) -0.0040(8) 0.0157(9) -0.0024(8)
S4 0.0330(11) 0.0619(13) 0.0312(11) 0.0018(9) 0.0069(9) -0.0081(9)
S1 0.0444(12) 0.0476(12) 0.0368(12) 0.0077(9) 0.0117(10) 0.0167(9)
S3 0.0486(13) 0.0435(12) 0.0691(15) 0.0144(10) 0.0393(12) 0.0172(9)
N1 0.034(3) 0.029(3) 0.033(4) 0.002(3) 0.016(3) 0.004(3)
N3 0.023(3) 0.026(3) 0.035(3) 0.001(3) 0.012(3) 0.000(2)
N6 0.022(3) 0.035(3) 0.041(4) 0.007(3) 0.016(3) 0.001(2)
N4 0.034(3) 0.028(3) 0.035(4) 0.003(2) 0.020(3) -0.001(3)
N8 0.027(3) 0.039(3) 0.025(3) 0.000(2) 0.010(3) -0.003(2)
N7 0.029(3) 0.029(3) 0.038(3) -0.004(3) 0.018(3) -0.003(3)
N5 0.027(3) 0.033(3) 0.029(3) 0.002(3) 0.010(3) 0.001(3)
C7 0.026(4) 0.033(4) 0.035(4) 0.005(3) 0.014(3) -0.002(3)
C51 0.035(5) 0.055(5) 0.034(5) -0.007(4) 0.017(4) -0.015(4)
C34 0.035(4) 0.035(4) 0.033(4) 0.002(3) 0.012(4) 0.002(3)
C27 0.021(4) 0.036(4) 0.041(4) 0.006(3) 0.016(3) 0.004(3)
N2 0.026(3) 0.031(3) 0.030(3) -0.002(2) 0.008(3) 0.000(3)
C33 0.016(4) 0.022(4) 0.047(5) -0.006(3) 0.011(3) -0.001(3)
C45 0.033(4) 0.033(4) 0.036(4) 0.004(3) 0.019(4) 0.000(3)
C50 0.027(5) 0.066(5) 0.051(5) -0.010(4) 0.015(4) -0.019(4)
C10 0.035(5) 0.043(5) 0.054(5) -0.008(4) 0.012(4) 0.002(4)
C40 0.029(4) 0.032(4) 0.035(4) 0.004(3) 0.016(4) -0.001(3)
C39 0.043(5) 0.032(4) 0.044(5) 0.011(3) 0.027(4) 0.007(3)
C14 0.028(4) 0.033(4) 0.038(5) 0.006(3) 0.017(4) 0.005(3)
C9 0.027(4) 0.031(4) 0.039(5) 0.006(3) 0.015(4) 0.005(3)
C6 0.038(5) 0.040(4) 0.051(5) -0.013(3) 0.027(4) -0.013(3)
C8 0.030(4) 0.038(4) 0.031(4) -0.001(3) 0.018(3) -0.002(3)
C32 0.031(4) 0.041(4) 0.043(5) -0.004(3) 0.019(4) -0.002(3)
C25 0.029(5) 0.064(6) 0.056(6) 0.005(4) 0.007(4) -0.005(4)
C46 0.025(4) 0.032(4) 0.035(4) 0.000(3) 0.012(3) 0.006(3)
C1 0.025(4) 0.036(4) 0.038(4) -0.004(3) 0.014(4) -0.007(3)
C48 0.034(5) 0.052(5) 0.040(5) 0.002(4) 0.017(4) 0.001(4)
C21 0.031(4) 0.048(5) 0.025(4) 0.008(3) 0.012(4) -0.004(3)
C13 0.047(5) 0.047(5) 0.052(5) -0.007(4) 0.028(4) -0.001(4)
C17 0.091(7) 0.042(5) 0.069(7) -0.004(5) 0.048(6) 0.019(5)
C22 0.033(4) 0.039(4) 0.030(4) 0.002(3) 0.014(4) -0.003(3)
C16 0.079(6) 0.046(5) 0.051(6) -0.011(4) 0.043(5) -0.007(4)
C29 0.059(5) 0.041(5) 0.048(5) 0.012(4) 0.028(5) -0.005(4)
C35 0.036(5) 0.062(5) 0.041(5) 0.010(4) 0.015(4) 0.002(4)
C18 0.055(5) 0.049(5) 0.056(6) 0.011(4) 0.019(5) 0.023(4)
C26 0.031(5) 0.044(5) 0.054(5) 0.000(4) 0.016(4) 0.001(4)
C5 0.037(5) 0.062(6) 0.077(6) -0.017(5) 0.030(5) -0.015(4)
C47 0.028(4) 0.025(4) 0.038(4) -0.002(3) 0.016(4) -0.005(3)
C52 0.029(4) 0.035(4) 0.038(4) -0.007(3) 0.016(4) -0.009(3)
C20 0.018(4) 0.044(4) 0.039(5) 0.004(4) 0.012(4) 0.002(3)
C30 0.052(5) 0.063(6) 0.059(6) 0.000(4) 0.042(5) -0.009(4)
C28 0.030(4) 0.050(5) 0.035(5) -0.001(3) 0.013(4) -0.001(3)
C49 0.028(4) 0.066(6) 0.048(6) -0.003(4) 0.012(4) 0.001(4)
C2 0.028(4) 0.046(5) 0.056(5) -0.013(4) 0.017(4) 0.000(4)
C31 0.046(5) 0.060(5) 0.060(6) -0.002(4) 0.033(5) 0.005(4)
C19 0.041(5) 0.043(4) 0.044(5) 0.007(3) 0.025(4) 0.012(3)
C24 0.042(6) 0.071(6) 0.052(6) -0.005(5) 0.007(5) -0.016(4)
C38 0.058(6) 0.045(5) 0.064(6) 0.019(4) 0.038(5) 0.015(4)
C15 0.058(5) 0.039(5) 0.042(5) 0.000(4) 0.026(4) -0.005(4)
C23 0.051(5) 0.046(5) 0.032(5) -0.004(4) 0.010(4) -0.007(4)
C12 0.043(5) 0.057(5) 0.074(6) 0.002(5) 0.033(5) 0.018(4)
C37 0.064(6) 0.060(5) 0.048(5) 0.024(4) 0.025(5) 0.034(5)
C3 0.046(5) 0.064(6) 0.082(7) -0.027(5) 0.036(5) 0.000(4)
C11 0.037(5) 0.054(5) 0.070(6) -0.003(4) 0.020(5) 0.007(4)
C4 0.054(6) 0.058(6) 0.081(7) -0.035(5) 0.035(5) -0.018(4)
C36 0.041(5) 0.073(6) 0.050(6) 0.021(4) 0.012(5) 0.028(4)
C41 0.047(5) 0.057(5) 0.033(5) 0.004(4) 0.019(4) -0.003(4)
C43 0.067(6) 0.074(6) 0.036(5) 0.015(4) 0.027(5) -0.006(5)
C42 0.050(5) 0.074(6) 0.050(6) 0.004(4) 0.032(5) -0.011(4)
C44 0.053(5) 0.074(6) 0.024(5) 0.000(4) 0.012(4) -0.008(4)

loop_
_atom_type_symbol
_atom_type_description
_atom_type_scat_dispersion_real
_atom_type_scat_dispersion_imag
_atom_type_scat_source
C C 0.0033 0.0016 'International Tables Vol C Tables 4.2.6.8 and 6.1.1.4'
H H 0.0000 0.0000 'International Tables Vol C Tables 4.2.6.8 and 6.1.1.4'
N N 0.0061 0.0033 'International Tables Vol C Tables 4.2.6.8 and 6.1.1.4'
Ni Ni 0.3393 1.1124 'International Tables Vol C Tables 4.2.6.8 and 6.1.1.4'
S S 0.1246 0.1234 'International Tables Vol C Tables 4.2.6.8 and 6.1.1.4'

loop_
_geom_angle_atom_site_label_1
_geom_angle_atom_site_label_2
_geom_angle_atom_site_label_3
_geom_angle
N3 Ni1 N5 169.3(2)
N3 Ni1 S5 82.36(15)
N5 Ni1 S5 88.16(16)
N3 Ni1 S7 92.66(15)
N5 Ni1 S7 96.95(16)
S5 Ni1 S7 174.68(7)
N3 Ni1 Ni2 82.66(15)
N5 Ni1 Ni2 95.23(15)
S5 Ni1 Ni2 50.77(6)
S7 Ni1 Ni2 126.91(6)
N3 Ni1 Ni4 114.48(15)
N5 Ni1 Ni4 75.80(15)
S5 Ni1 Ni4 133.84(6)
S7 Ni1 Ni4 46.94(5)
Ni2 Ni1 Ni4 87.40(4)
N1 Ni4 N8 169.9(2)
N1 Ni4 S7 82.72(16)
N8 Ni4 S7 88.35(16)
N1 Ni4 S8 91.04(16)
N8 Ni4 S8 97.77(16)
S7 Ni4 S8 173.65(7)
N1 Ni4 Ni3 113.13(16)
N8 Ni4 Ni3 76.70(15)
S7 Ni4 Ni3 136.81(6)
S8 Ni4 Ni3 47.24(5)
N1 Ni4 Ni1 81.85(16)
N8 Ni4 Ni1 96.00(15)
S7 Ni4 Ni1 49.86(5)
S8 Ni4 Ni1 130.54(6)
Ni3 Ni4 Ni1 91.18(4)
N2 Ni2 N6 170.0(2)
N2 Ni2 S6 82.90(16)
N6 Ni2 S6 88.73(17)
N2 Ni2 S5 92.03(16)
N6 Ni2 S5 96.11(17)
S6 Ni2 S5 174.50(8)
N2 Ni2 Ni3 81.16(16)
N6 Ni2 Ni3 97.79(16)
S6 Ni2 Ni3 51.16(5)
S5 Ni2 Ni3 130.27(6)
N2 Ni2 Ni1 114.46(15)
N6 Ni2 Ni1 75.42(15)
S6 Ni2 Ni1 137.18(6)
S5 Ni2 Ni1 47.22(5)
Ni3 Ni2 Ni1 91.30(4)
N4 Ni3 N7 169.5(2)
N4 Ni3 S8 82.43(15)
N7 Ni3 S8 88.93(15)
N4 Ni3 S6 90.41(15)
N7 Ni3 S6 98.23(15)
S8 Ni3 S6 172.83(7)
N4 Ni3 Ni4 81.84(15)
N7 Ni3 Ni4 97.44(15)
S8 Ni3 Ni4 51.69(5)
S6 Ni3 Ni4 127.03(6)
N4 Ni3 Ni2 113.11(16)
N7 Ni3 Ni2 77.25(15)
S8 Ni3 Ni2 135.98(6)
S6 Ni3 Ni2 47.13(5)
Ni4 Ni3 Ni2 88.50(4)
C39 S6 Ni2 99.1(2)
C39 S6 Ni3 108.1(2)
Ni2 S6 Ni3 81.72(6)
C52 S7 Ni4 98.8(2)
C52 S7 Ni1 107.0(2)
Ni4 S7 Ni1 83.19(7)
C22 S5 Ni1 99.0(2)
C22 S5 Ni2 106.9(2)
Ni1 S5 Ni2 82.01(7)
C6 S2 C7 91.1(3)
C8 S8 Ni3 98.8(2)
C8 S8 Ni4 109.6(2)
Ni3 S8 Ni4 81.07(6)
C45 S4 C46 90.3(3)
C19 S1 C20 90.4(3)
C32 S3 C33 90.2(3)
C20 N1 C14 114.2(5)
C20 N1 Ni4 121.7(4)
C14 N1 Ni4 124.0(4)
C33 N3 C27 113.3(5)
C33 N3 Ni1 119.2(4)
C27 N3 Ni1 126.0(4)
C33 N6 C34 121.9(5)
C33 N6 Ni2 119.5(4)
C34 N6 Ni2 117.6(4)
C46 N4 C40 113.5(5)
C46 N4 Ni3 122.7(4)
C40 N4 Ni3 123.5(4)
C46 N8 C47 121.3(5)
C46 N8 Ni4 120.5(4)
C47 N8 Ni4 117.9(4)
C7 N7 C9 120.9(5)
C7 N7 Ni3 122.2(4)
C9 N7 Ni3 116.7(4)
C20 N5 C21 120.7(5)
C20 N5 Ni1 120.7(4)
C21 N5 Ni1 118.5(4)
N7 C7 N2 121.0(6)
N7 C7 S2 127.5(5)
N2 C7 S2 111.0(5)
C50 C51 C52 120.2(7)
C50 C51 H51 119.9
C52 C51 H51 119.9
C39 C34 C35 116.2(6)
C39 C34 N6 117.5(6)
C35 C34 N6 126.1(6)
N3 C27 C28 126.9(6)
N3 C27 C32 114.6(6)
C28 C27 C32 118.5(6)
C7 N2 C1 113.2(5)
C7 N2 Ni2 123.7(4)
C1 N2 Ni2 122.8(4)
N3 C33 N6 123.5(5)
N3 C33 S3 112.5(5)
N6 C33 S3 123.8(5)
C44 C45 C40 121.1(6)
C44 C45 S4 128.8(6)
C40 C45 S4 110.1(5)
C51 C50 C49 118.9(7)
C51 C50 H50 120.6
C49 C50 H50 120.6
C11 C10 C9 121.5(7)
C11 C10 H10 119.2
C9 C10 H10 119.2
C41 C40 C45 119.9(6)
C41 C40 N4 126.4(6)
C45 C40 N4 113.7(5)
C38 C39 C34 122.3(7)
C38 C39 S6 121.5(5)
C34 C39 S6 116.2(5)
C15 C14 C19 120.7(6)
C15 C14 N1 126.1(6)
C19 C14 N1 113.2(6)
C8 C9 C10 116.5(6)
C8 C9 N7 116.7(6)
C10 C9 N7 126.6(6)
C5 C6 C1 121.9(6)
C5 C6 S2 128.7(6)
C1 C6 S2 109.3(5)
C13 C8 C9 121.7(6)
C13 C8 S8 120.8(5)
C9 C8 S8 117.5(5)
C31 C32 C27 123.3(6)
C31 C32 S3 127.3(6)
C27 C32 S3 109.4(5)
C26 C25 C24 122.7(7)
C26 C25 H25 118.6
C24 C25 H25 118.6
N4 C46 N8 121.7(6)
N4 C46 S4 112.3(5)
N8 C46 S4 125.9(5)
C2 C1 N2 124.7(6)
C2 C1 C6 120.1(6)
N2 C1 C6 115.2(6)
C49 C48 C47 121.4(7)
C49 C48 H48 119.3
C47 C48 H48 119.3
C22 C21 C26 116.3(6)
C22 C21 N5 116.5(6)
C26 C21 N5 127.1(6)
C12 C13 C8 120.5(7)
C12 C13 H13 119.7
C8 C13 H13 119.7
C16 C17 C18 120.0(7)
C16 C17 H17 120.0
C18 C17 H17 120.0
C23 C22 C21 122.6(6)
C23 C22 S5 120.4(5)
C21 C22 S5 117.0(5)
C17 C16 C15 122.1(7)
C17 C16 H16 119.0
C15 C16 H16 119.0
C30 C29 C28 121.8(7)
C30 C29 H29 119.1
C28 C29 H29 119.1
C36 C35 C34 121.3(7)
C36 C35 H35 119.4
C34 C35 H35 119.4
C17 C18 C19 118.6(7)
C17 C18 H18 120.7
C19 C18 H18 120.7
C25 C26 C21 120.7(7)
C25 C26 H26 119.7
C21 C26 H26 119.7
C6 C5 C4 117.3(7)
C6 C5 H5 121.4
C4 C5 H5 121.4
C48 C47 C52 116.5(6)
C48 C47 N8 126.9(6)
C52 C47 N8 116.6(6)
C51 C52 C47 121.7(6)
C51 C52 S7 120.8(5)
C47 C52 S7 117.6(5)
N1 C20 N5 123.2(6)
N1 C20 S1 112.1(5)
N5 C20 S1 124.6(5)
C29 C30 C31 120.6(7)
C29 C30 H30 119.7
C31 C30 H30 119.7
C29 C28 C27 118.9(6)
C29 C28 H28 120.5
C27 C28 H28 120.5
C50 C49 C48 121.3(7)
C50 C49 H49 119.4
C48 C49 H49 119.4
C1 C2 C3 118.8(6)
C1 C2 H2 120.6
C3 C2 H2 120.6
C32 C31 C30 116.8(7)
C32 C31 H31 121.6
C30 C31 H31 121.6
C18 C19 C14 120.4(7)
C18 C19 S1 129.5(6)
C14 C19 S1 110.0(5)
C25 C24 C23 117.7(7)
C25 C24 H24 121.2
C23 C24 H24 121.2
C39 C38 C37 120.0(7)
C39 C38 H38 120.0
C37 C38 H38 120.0
C14 C15 C16 118.1(7)
C14 C15 H15 120.9
C16 C15 H15 120.9
C22 C23 C24 119.8(7)
C22 C23 H23 120.1
C24 C23 H23 120.1
C13 C12 C11 118.2(7)
C13 C12 H12 120.9
C11 C12 H12 120.9
C36 C37 C38 118.5(7)
C36 C37 H37 120.7
C38 C37 H37 120.7
C4 C3 C2 120.3(7)
C4 C3 H3 119.9
C2 C3 H3 119.9
C10 C11 C12 121.5(7)
C10 C11 H11 119.2
C12 C11 H11 119.2
C3 C4 C5 121.5(7)
C3 C4 H4 119.3
C5 C4 H4 119.3
C35 C36 C37 121.6(7)
C35 C36 H36 119.2
C37 C36 H36 119.2
C42 C41 C40 118.6(7)
C42 C41 H41 120.7
C40 C41 H41 120.7
C42 C43 C44 121.0(7)
C42 C43 H43 119.5
C44 C43 H43 119.5
C43 C42 C41 121.6(7)
C43 C42 H42 119.2
C41 C42 H42 119.2
C45 C44 C43 117.8(7)
C45 C44 H44 121.1
C43 C44 H44 121.1

loop_
_geom_bond_atom_site_label_1
_geom_bond_atom_site_label_2
_geom_bond_distance
Ni1 N3 1.898(5)
Ni1 N5 1.926(5)
Ni1 S5 2.1465(18)
Ni1 S7 2.2483(18)
Ni1 Ni2 2.8961(12)
Ni1 Ni4 2.9201(16)
Ni4 N1 1.882(5)
Ni4 N8 1.936(5)
Ni4 S7 2.1487(19)
Ni4 S8 2.2795(19)
Ni4 Ni3 2.8700(12)
Ni2 N2 1.866(5)
Ni2 N6 1.908(5)
Ni2 S6 2.139(2)
Ni2 S5 2.265(2)
Ni2 Ni3 2.8883(15)
Ni3 N4 1.874(5)
Ni3 N7 1.927(5)
Ni3 S8 2.1330(18)
Ni3 S6 2.2733(18)
S6 C39 1.752(7)
S7 C52 1.756(6)
S5 C22 1.760(6)
S2 C6 1.735(7)
S2 C7 1.763(6)
S8 C8 1.754(6)
S4 C45 1.736(6)
S4 C46 1.768(6)
S1 C19 1.742(7)
S1 C20 1.765(6)
S3 C32 1.740(7)
S3 C33 1.758(6)
N1 C20 1.314(7)
N1 C14 1.399(7)
N3 C33 1.318(7)
N3 C27 1.377(7)
N6 C33 1.338(7)
N6 C34 1.403(8)
N4 C46 1.317(7)
N4 C40 1.396(7)
N8 C46 1.353(7)
N8 C47 1.405(7)
N7 C7 1.339(7)
N7 C9 1.420(7)
N5 C20 1.352(7)
N5 C21 1.404(7)
C7 N2 1.343(7)
C51 C50 1.369(9)
C51 C52 1.387(8)
C51 H51 0.9300
C34 C39 1.392(8)
C34 C35 1.398(8)
C27 C28 1.378(8)
C27 C32 1.388(8)
N2 C1 1.379(7)
C45 C44 1.375(8)
C45 C40 1.390(8)
C50 C49 1.368(9)
C50 H50 0.9300
C10 C11 1.351(9)
C10 C9 1.404(8)
C10 H10 0.9300
C40 C41 1.380(8)
C39 C38 1.377(9)
C14 C15 1.366(8)
C14 C19 1.393(8)
C9 C8 1.384(8)
C6 C5 1.374(8)
C6 C1 1.379(8)
C8 C13 1.381(8)
C32 C31 1.370(8)
C25 C26 1.364(9)
C25 C24 1.372(9)
C25 H25 0.9300
C1 C2 1.370(8)
C48 C49 1.372(8)
C48 C47 1.389(8)
C48 H48 0.9300
C21 C22 1.394(8)
C21 C26 1.392(8)
C13 C12 1.377(9)
C13 H13 0.9300
C17 C16 1.374(10)
C17 C18 1.374(10)
C17 H17 0.9300
C22 C23 1.374(8)
C16 C15 1.375(9)
C16 H16 0.9300
C29 C30 1.370(9)
C29 C28 1.371(8)
C29 H29 0.9300
C35 C36 1.365(9)
C35 H35 0.9300
C18 C19 1.385(9)
C18 H18 0.9300
C26 H26 0.9300
C5 C4 1.383(9)
C5 H5 0.9300
C47 C52 1.394(8)
C30 C31 1.389(9)
C30 H30 0.9300
C28 H28 0.9300
C49 H49 0.9300
C2 C3 1.384(9)
C2 H2 0.9300
C31 H31 0.9300
C24 C23 1.390(9)
C24 H24 0.9300
C38 C37 1.381(9)
C38 H38 0.9300
C15 H15 0.9300
C23 H23 0.9300
C12 C11 1.381(9)
C12 H12 0.9300
C37 C36 1.372(9)
C37 H37 0.9300
C3 C4 1.372(9)
C3 H3 0.9300
C11 H11 0.9300
C4 H4 0.9300
C36 H36 0.9300
C41 C42 1.369(9)
C41 H41 0.9300
C43 C42 1.358(9)
C43 C44 1.385(9)
C43 H43 0.9300
C42 H42 0.9300
C44 H44 0.9300

loop_
_geom_torsion_atom_site_label_1
_geom_torsion_atom_site_label_2
_geom_torsion_atom_site_label_3
_geom_torsion_atom_site_label_4
_geom_torsion
N3 Ni1 Ni4 N1 156.5(2)
N5 Ni1 Ni4 N1 -26.7(2)
S5 Ni1 Ni4 N1 -99.92(17)
S7 Ni1 Ni4 N1 87.33(16)
Ni2 Ni1 Ni4 N1 -122.77(16)
N3 Ni1 Ni4 N8 -13.5(2)
N5 Ni1 Ni4 N8 163.2(2)
S5 Ni1 Ni4 N8 90.03(17)
S7 Ni1 Ni4 N8 -82.72(16)
Ni2 Ni1 Ni4 N8 67.18(15)
N3 Ni1 Ni4 S7 69.18(17)
N5 Ni1 Ni4 S7 -114.03(16)
S5 Ni1 Ni4 S7 172.76(10)
Ni2 Ni1 Ni4 S7 149.90(7)
N3 Ni1 Ni4 S8 -119.14(17)
N5 Ni1 Ni4 S8 57.64(17)
S5 Ni1 Ni4 S8 -15.57(11)
S7 Ni1 Ni4 S8 171.68(9)
Ni2 Ni1 Ni4 S8 -38.42(7)
N3 Ni1 Ni4 Ni3 -90.29(16)
N5 Ni1 Ni4 Ni3 86.49(15)
S5 Ni1 Ni4 Ni3 13.28(8)
S7 Ni1 Ni4 Ni3 -159.47(7)
Ni2 Ni1 Ni4 Ni3 -9.57(3)
N3 Ni1 Ni2 N2 -154.5(2)
N5 Ni1 Ni2 N2 14.9(2)
S5 Ni1 Ni2 N2 -68.42(18)
S7 Ni1 Ni2 N2 117.66(18)
Ni4 Ni1 Ni2 N2 90.39(18)
N3 Ni1 Ni2 N6 26.9(2)
N5 Ni1 Ni2 N6 -163.7(2)
S5 Ni1 Ni2 N6 112.99(17)
S7 Ni1 Ni2 N6 -60.93(18)
Ni4 Ni1 Ni2 N6 -88.20(16)
N3 Ni1 Ni2 S6 98.55(17)
N5 Ni1 Ni2 S6 -92.01(18)
S5 Ni1 Ni2 S6 -175.34(11)
S7 Ni1 Ni2 S6 10.74(12)
Ni4 Ni1 Ni2 S6 -16.53(9)
N3 Ni1 Ni2 S5 -86.11(16)
N5 Ni1 Ni2 S5 83.32(17)
S7 Ni1 Ni2 S5 -173.93(9)
Ni4 Ni1 Ni2 S5 158.80(7)
N3 Ni1 Ni2 Ni3 124.60(15)
N5 Ni1 Ni2 Ni3 -65.97(16)
S5 Ni1 Ni2 Ni3 -149.29(7)
S7 Ni1 Ni2 Ni3 36.78(7)
Ni4 Ni1 Ni2 Ni3 9.51(3)
N1 Ni4 Ni3 N4 -155.2(2)
N8 Ni4 Ni3 N4 27.3(2)
S7 Ni4 Ni3 N4 100.12(17)
S8 Ni4 Ni3 N4 -86.77(16)
Ni1 Ni4 Ni3 N4 123.19(15)
N1 Ni4 Ni3 N7 14.3(2)
N8 Ni4 Ni3 N7 -163.2(2)
S7 Ni4 Ni3 N7 -90.41(17)
S8 Ni4 Ni3 N7 82.69(16)
Ni1 Ni4 Ni3 N7 -67.35(15)
N1 Ni4 Ni3 S8 -68.39(19)
N8 Ni4 Ni3 S8 114.07(17)
S7 Ni4 Ni3 S8 -173.10(10)
Ni1 Ni4 Ni3 S8 -150.04(7)
N1 Ni4 Ni3 S6 120.52(19)
N8 Ni4 Ni3 S6 -57.02(17)
S7 Ni4 Ni3 S6 15.81(12)
S8 Ni4 Ni3 S6 -171.09(9)
Ni1 Ni4 Ni3 S6 38.87(7)
N1 Ni4 Ni3 Ni2 91.23(18)
N8 Ni4 Ni3 Ni2 -86.30(15)
S7 Ni4 Ni3 Ni2 -13.48(9)
S8 Ni4 Ni3 Ni2 159.63(7)
Ni1 Ni4 Ni3 Ni2 9.59(3)
N2 Ni2 Ni3 N4 155.3(2)
N6 Ni2 Ni3 N4 -14.7(2)
S6 Ni2 Ni3 N4 67.33(17)
S5 Ni2 Ni3 N4 -119.56(17)
Ni1 Ni2 Ni3 N4 -90.14(16)
N2 Ni2 Ni3 N7 -26.3(2)
N6 Ni2 Ni3 N7 163.8(2)
S6 Ni2 Ni3 N7 -114.22(16)
S5 Ni2 Ni3 N7 58.88(16)
Ni1 Ni2 Ni3 N7 88.30(15)
N2 Ni2 Ni3 S8 -101.08(17)
N6 Ni2 Ni3 S8 88.93(17)
S6 Ni2 Ni3 S8 170.95(10)
S5 Ni2 Ni3 S8 -15.94(12)
Ni1 Ni2 Ni3 S8 13.48(9)
N2 Ni2 Ni3 S6 87.97(16)
N6 Ni2 Ni3 S6 -82.02(16)
S5 Ni2 Ni3 S6 173.11(10)
Ni1 Ni2 Ni3 S6 -157.47(7)
N2 Ni2 Ni3 Ni4 -124.22(15)
N6 Ni2 Ni3 Ni4 65.79(15)
S6 Ni2 Ni3 Ni4 147.80(7)
S5 Ni2 Ni3 Ni4 -39.09(8)
Ni1 Ni2 Ni3 Ni4 -9.67(3)
N2 Ni2 S6 C39 168.5(3)
N6 Ni2 S6 C39 -6.1(3)
S5 Ni2 S6 C39 145.6(8)
Ni3 Ni2 S6 C39 -107.2(2)
Ni1 Ni2 S6 C39 -72.9(2)
N2 Ni2 S6 Ni3 -84.35(16)
N6 Ni2 S6 Ni3 101.07(15)
S5 Ni2 S6 Ni3 -107.2(8)
Ni1 Ni2 S6 Ni3 34.30(10)
N4 Ni3 S6 C39 -25.0(3)
N7 Ni3 S6 C39 161.0(3)
S8 Ni3 S6 C39 -21.9(7)
Ni4 Ni3 S6 C39 55.1(3)
Ni2 Ni3 S6 C39 97.0(2)
N4 Ni3 S6 Ni2 -121.92(16)
N7 Ni3 S6 Ni2 63.99(16)
S8 Ni3 S6 Ni2 -118.8(6)
Ni4 Ni3 S6 Ni2 -41.85(8)
N1 Ni4 S7 C52 168.3(3)
N8 Ni4 S7 C52 -7.0(3)
S8 Ni4 S7 C52 157.4(7)
Ni3 Ni4 S7 C52 -75.4(2)
Ni1 Ni4 S7 C52 -106.3(2)
N1 Ni4 S7 Ni1 -85.46(17)
N8 Ni4 S7 Ni1 99.28(15)
S8 Ni4 S7 Ni1 -96.4(7)
Ni3 Ni4 S7 Ni1 30.82(10)
N3 Ni1 S7 C52 -24.4(3)
N5 Ni1 S7 C52 160.3(3)
S5 Ni1 S7 C52 -3.8(9)
Ni2 Ni1 S7 C52 58.4(2)
Ni4 Ni1 S7 C52 97.2(2)
N3 Ni1 S7 Ni4 -121.61(16)
N5 Ni1 S7 Ni4 63.12(16)
S5 Ni1 S7 Ni4 -101.0(8)
Ni2 Ni1 S7 Ni4 -38.79(8)
N3 Ni1 S5 C22 -167.3(3)
N5 Ni1 S5 C22 7.7(3)
S7 Ni1 S5 C22 171.9(8)
Ni2 Ni1 S5 C22 105.9(2)
Ni4 Ni1 S5 C22 75.9(2)
N3 Ni1 S5 Ni2 86.74(16)
N5 Ni1 S5 Ni2 -98.27(15)
S7 Ni1 S5 Ni2 65.9(8)
Ni4 Ni1 S5 Ni2 -30.06(9)
N2 Ni2 S5 C22 25.1(3)
N6 Ni2 S5 C22 -160.6(3)
S6 Ni2 S5 C22 47.8(8)
Ni3 Ni2 S5 C22 -55.0(2)
Ni1 Ni2 S5 C22 -97.0(2)
N2 Ni2 S5 Ni1 122.12(16)
N6 Ni2 S5 Ni1 -63.63(15)
S6 Ni2 S5 Ni1 144.8(8)
Ni3 Ni2 S5 Ni1 41.99(8)
N4 Ni3 S8 C8 -165.8(3)
N7 Ni3 S8 C8 8.3(3)
S6 Ni3 S8 C8 -169.0(6)
Ni4 Ni3 S8 C8 108.6(2)
Ni2 Ni3 S8 C8 78.6(2)
N4 Ni3 S8 Ni4 85.56(16)
N7 Ni3 S8 Ni4 -100.36(15)
S6 Ni3 S8 Ni4 82.4(6)
Ni2 Ni3 S8 Ni4 -30.05(9)
N1 Ni4 S8 C8 25.0(3)
N8 Ni4 S8 C8 -159.9(3)
S7 Ni4 S8 C8 35.9(7)
Ni3 Ni4 S8 C8 -96.2(2)
Ni1 Ni4 S8 C8 -55.1(2)
N1 Ni4 S8 Ni3 121.23(17)
N8 Ni4 S8 Ni3 -63.74(15)
S7 Ni4 S8 Ni3 132.0(6)
Ni1 Ni4 S8 Ni3 41.07(8)
N8 Ni4 N1 C20 98.7(13)
S7 Ni4 N1 C20 70.6(5)
S8 Ni4 N1 C20 -110.6(5)
Ni3 Ni4 N1 C20 -67.5(5)
Ni1 Ni4 N1 C20 20.3(5)
N8 Ni4 N1 C14 -76.8(14)
S7 Ni4 N1 C14 -104.8(5)
S8 Ni4 N1 C14 74.0(5)
Ni3 Ni4 N1 C14 117.0(4)
Ni1 Ni4 N1 C14 -155.2(5)
N5 Ni1 N3 C33 -95.6(12)
S5 Ni1 N3 C33 -67.6(4)
S7 Ni1 N3 C33 110.6(4)
Ni2 Ni1 N3 C33 -16.3(4)
Ni4 Ni1 N3 C33 67.4(5)
N5 Ni1 N3 C27 69.7(13)
S5 Ni1 N3 C27 97.7(5)
S7 Ni1 N3 C27 -84.1(5)
Ni2 Ni1 N3 C27 149.0(5)
Ni4 Ni1 N3 C27 -127.3(4)
N2 Ni2 N6 C33 144.9(12)
S6 Ni2 N6 C33 177.6(4)
S5 Ni2 N6 C33 0.2(5)
Ni3 Ni2 N6 C33 -131.9(4)
Ni1 Ni2 N6 C33 -42.6(4)
N2 Ni2 N6 C34 -23.7(16)
S6 Ni2 N6 C34 9.1(4)
S5 Ni2 N6 C34 -168.3(4)
Ni3 Ni2 N6 C34 59.6(4)
Ni1 Ni2 N6 C34 148.9(5)
N7 Ni3 N4 C46 -109.6(12)
S8 Ni3 N4 C46 -75.0(5)
S6 Ni3 N4 C46 104.6(5)
Ni4 Ni3 N4 C46 -22.8(5)
Ni2 Ni3 N4 C46 62.0(5)
N7 Ni3 N4 C40 64.0(13)
S8 Ni3 N4 C40 98.5(5)
S6 Ni3 N4 C40 -81.8(5)
Ni4 Ni3 N4 C40 150.8(5)
Ni2 Ni3 N4 C40 -124.4(4)
N1 Ni4 N8 C46 154.6(11)
S7 Ni4 N8 C46 -177.6(5)
S8 Ni4 N8 C46 4.1(5)
Ni3 Ni4 N8 C46 -38.4(4)
Ni1 Ni4 N8 C46 -128.2(4)
N1 Ni4 N8 C47 -18.9(15)
S7 Ni4 N8 C47 9.0(4)
S8 Ni4 N8 C47 -169.3(4)
Ni3 Ni4 N8 C47 148.1(4)
Ni1 Ni4 N8 C47 58.3(4)
N4 Ni3 N7 C7 -151.8(10)
S8 Ni3 N7 C7 174.0(5)
S6 Ni3 N7 C7 -6.4(5)
Ni4 Ni3 N7 C7 122.9(5)
Ni2 Ni3 N7 C7 36.1(4)
N4 Ni3 N7 C9 22.6(14)
S8 Ni3 N7 C9 -11.6(4)
S6 Ni3 N7 C9 168.0(4)
Ni4 Ni3 N7 C9 -62.7(4)
Ni2 Ni3 N7 C9 -149.5(4)
N3 Ni1 N5 C20 -156.9(10)
S5 Ni1 N5 C20 175.3(5)
S7 Ni1 N5 C20 -3.3(5)
Ni2 Ni1 N5 C20 125.0(5)
Ni4 Ni1 N5 C20 39.0(4)
N3 Ni1 N5 C21 20.5(14)
S5 Ni1 N5 C21 -7.3(4)
S7 Ni1 N5 C21 174.2(4)
Ni2 Ni1 N5 C21 -57.6(4)
Ni4 Ni1 N5 C21 -143.6(4)
C9 N7 C7 N2 153.2(6)
Ni3 N7 C7 N2 -32.6(8)
C9 N7 C7 S2 -36.0(8)
Ni3 N7 C7 S2 138.2(4)
C6 S2 C7 N7 -169.4(6)
C6 S2 C7 N2 2.1(5)
C33 N6 C34 C39 -177.3(6)
Ni2 N6 C34 C39 -9.0(7)
C33 N6 C34 C35 8.3(10)
Ni2 N6 C34 C35 176.5(5)
C33 N3 C27 C28 -177.6(6)
Ni1 N3 C27 C28 16.3(9)
C33 N3 C27 C32 0.9(8)
Ni1 N3 C27 C32 -165.2(4)
N7 C7 N2 C1 168.3(5)
S2 C7 N2 C1 -3.9(7)
N7 C7 N2 Ni2 -5.8(8)
S2 C7 N2 Ni2 -178.0(3)
N6 Ni2 N2 C7 108.5(13)
S6 Ni2 N2 C7 75.4(5)
S5 Ni2 N2 C7 -106.7(5)
Ni3 Ni2 N2 C7 23.8(5)
Ni1 Ni2 N2 C7 -63.6(5)
N6 Ni2 N2 C1 -65.0(15)
S6 Ni2 N2 C1 -98.1(5)
S5 Ni2 N2 C1 79.8(5)
Ni3 Ni2 N2 C1 -149.7(5)
Ni1 Ni2 N2 C1 122.9(4)
C27 N3 C33 N6 -176.7(5)
Ni1 N3 C33 N6 -9.6(8)
C27 N3 C33 S3 -2.2(7)
Ni1 N3 C33 S3 164.9(3)
C34 N6 C33 N3 -143.4(6)
Ni2 N6 C33 N3 48.6(8)
C34 N6 C33 S3 42.7(8)
Ni2 N6 C33 S3 -125.3(4)
C32 S3 C33 N3 2.3(5)
C32 S3 C33 N6 176.8(5)
C46 S4 C45 C44 -179.8(7)
C46 S4 C45 C40 -0.1(5)
C52 C51 C50 C49 0.9(10)
C44 C45 C40 C41 0.6(10)
S4 C45 C40 C41 -179.1(5)
C44 C45 C40 N4 -178.1(6)
S4 C45 C40 N4 2.2(7)
C46 N4 C40 C41 177.5(6)
Ni3 N4 C40 C41 3.4(9)
C46 N4 C40 C45 -3.9(8)
Ni3 N4 C40 C45 -178.0(4)
C35 C34 C39 C38 -3.5(10)
N6 C34 C39 C38 -178.5(6)
C35 C34 C39 S6 177.9(5)
N6 C34 C39 S6 2.8(8)
Ni2 S6 C39 C38 -175.2(5)
Ni3 S6 C39 C38 100.6(6)
Ni2 S6 C39 C34 3.4(5)
Ni3 S6 C39 C34 -80.8(5)
C20 N1 C14 C15 179.1(6)
Ni4 N1 C14 C15 -5.1(9)
C20 N1 C14 C19 1.7(8)
Ni4 N1 C14 C19 177.5(4)
C11 C10 C9 C8 -3.2(10)
C11 C10 C9 N7 -179.4(7)
C7 N7 C9 C8 -174.6(6)
Ni3 N7 C9 C8 10.9(7)
C7 N7 C9 C10 1.5(10)
Ni3 N7 C9 C10 -172.9(5)
C7 S2 C6 C5 177.6(7)
C7 S2 C6 C1 0.2(5)
C10 C9 C8 C13 3.3(9)
N7 C9 C8 C13 179.8(6)
C10 C9 C8 S8 -179.3(5)
N7 C9 C8 S8 -2.7(8)
Ni3 S8 C8 C13 172.3(5)
Ni4 S8 C8 C13 -104.2(5)
Ni3 S8 C8 C9 -5.3(5)
Ni4 S8 C8 C9 78.3(5)
N3 C27 C32 C31 -177.7(6)
C28 C27 C32 C31 0.9(10)
N3 C27 C32 S3 0.8(7)
C28 C27 C32 S3 179.5(5)
C33 S3 C32 C31 176.8(7)
C33 S3 C32 C27 -1.7(5)
C40 N4 C46 N8 -172.1(5)
Ni3 N4 C46 N8 2.1(8)
C40 N4 C46 S4 3.7(7)
Ni3 N4 C46 S4 177.9(3)
C47 N8 C46 N4 -149.8(6)
Ni4 N8 C46 N4 37.0(8)
C47 N8 C46 S4 35.0(8)
Ni4 N8 C46 S4 -138.2(4)
C45 S4 C46 N4 -2.1(5)
C45 S4 C46 N8 173.5(6)
C7 N2 C1 C2 -175.9(6)
Ni2 N2 C1 C2 -1.8(9)
C7 N2 C1 C6 4.3(8)
Ni2 N2 C1 C6 178.4(5)
C5 C6 C1 C2 0.1(11)
S2 C6 C1 C2 177.7(5)
C5 C6 C1 N2 179.9(6)
S2 C6 C1 N2 -2.5(7)
C20 N5 C21 C22 -179.4(6)
Ni1 N5 C21 C22 3.2(7)
C20 N5 C21 C26 -3.0(10)
Ni1 N5 C21 C26 179.5(5)
C9 C8 C13 C12 -2.1(10)
S8 C8 C13 C12 -179.5(5)
C26 C21 C22 C23 5.3(10)
N5 C21 C22 C23 -177.9(6)
C26 C21 C22 S5 -172.2(5)
N5 C21 C22 S5 4.5(8)
Ni1 S5 C22 C23 173.8(5)
Ni2 S5 C22 C23 -101.9(5)
Ni1 S5 C22 C21 -8.6(5)
Ni2 S5 C22 C21 75.7(5)
C18 C17 C16 C15 -0.3(12)
C39 C34 C35 C36 3.7(10)
N6 C34 C35 C36 178.3(7)
C16 C17 C18 C19 0.2(12)
C24 C25 C26 C21 0.6(12)
C22 C21 C26 C25 -4.4(10)
N5 C21 C26 C25 179.3(6)
C1 C6 C5 C4 2.4(11)
S2 C6 C5 C4 -174.6(6)
C49 C48 C47 C52 2.3(9)
C49 C48 C47 N8 -179.7(6)
C46 N8 C47 C48 1.2(9)
Ni4 N8 C47 C48 174.5(5)
C46 N8 C47 C52 179.2(5)
Ni4 N8 C47 C52 -7.4(7)
C50 C51 C52 C47 -0.4(10)
C50 C51 C52 S7 179.8(5)
C48 C47 C52 C51 -1.1(9)
N8 C47 C52 C51 -179.4(5)
C48 C47 C52 S7 178.6(5)
N8 C47 C52 S7 0.4(7)
Ni4 S7 C52 C51 -174.8(5)
Ni1 S7 C52 C51 99.7(5)
Ni4 S7 C52 C47 5.5(5)
Ni1 S7 C52 C47 -80.0(5)
C14 N1 C20 N5 177.3(5)
Ni4 N1 C20 N5 1.4(8)
C14 N1 C20 S1 0.5(7)
Ni4 N1 C20 S1 -175.3(3)
C21 N5 C20 N1 142.3(6)
Ni1 N5 C20 N1 -40.3(8)
C21 N5 C20 S1 -41.3(8)
Ni1 N5 C20 S1 136.1(4)
C19 S1 C20 N1 -2.0(5)
C19 S1 C20 N5 -178.7(6)
C28 C29 C30 C31 0.4(11)
C30 C29 C28 C27 0.0(11)
N3 C27 C28 C29 177.9(6)
C32 C27 C28 C29 -0.6(10)
C51 C50 C49 C48 0.3(11)
C47 C48 C49 C50 -1.9(11)
N2 C1 C2 C3 177.0(7)
C6 C1 C2 C3 -3.2(11)
C27 C32 C31 C30 -0.6(11)
S3 C32 C31 C30 -178.9(5)
C29 C30 C31 C32 -0.1(11)
C17 C18 C19 C14 1.7(11)
C17 C18 C19 S1 178.2(6)
C15 C14 C19 C18 -3.6(10)
N1 C14 C19 C18 174.0(6)
C15 C14 C19 S1 179.3(5)
N1 C14 C19 S1 -3.2(7)
C20 S1 C19 C18 -173.9(7)
C20 S1 C19 C14 2.9(5)
C26 C25 C24 C23 2.5(12)
C34 C39 C38 C37 2.5(11)
S6 C39 C38 C37 -178.9(5)
C19 C14 C15 C16 3.4(10)
N1 C14 C15 C16 -173.8(6)
C17 C16 C15 C14 -1.5(11)
C21 C22 C23 C24 -2.4(10)
S5 C22 C23 C24 175.0(5)
C25 C24 C23 C22 -1.5(11)
C8 C13 C12 C11 0.7(11)
C39 C38 C37 C36 -1.5(11)
C1 C2 C3 C4 3.7(12)
C9 C10 C11 C12 2.0(12)
C13 C12 C11 C10 -0.7(12)
C2 C3 C4 C5 -1.1(13)
C6 C5 C4 C3 -1.9(13)
C34 C35 C36 C37 -3.0(12)
C38 C37 C36 C35 1.8(12)
C45 C40 C41 C42 -0.7(10)
N4 C40 C41 C42 177.8(6)
C44 C43 C42 C41 1.3(12)
C40 C41 C42 C43 -0.2(11)
C40 C45 C44 C43 0.5(11)
S4 C45 C44 C43 -179.9(6)
C42 C43 C44 C45 -1.4(12)
